data_7233837
loop_
_publ_author_name
'I. V. Klimovich'
'L. I. Leshanskaya'
'S. I. Troyanov'
'D. V. Anokhin'
'D. V. Novikov'
'A. A. Piryazev'
'D. A. Ivanov'
'N. N. Dremova'
'P. A. Troshin'

_publ_section_title
;
 Design of indigo derivatives as environment-friendly organic
 semiconductors for sustainable organic electronics
;
_journal_name_full 'Journal of Materials Chemistry C'
_journal_page_first 7621
_journal_page_last 7631
_journal_paper_doi 10.1039/C4TC00550C
_journal_volume 2
_journal_year 2014
_chemical_formula_sum 'C16 H6 F4 N2 O2'
_chemical_formula_weight 334.23
_space_group_IT_number 14
_space_group_name_Hall '-P 2ybc'
_space_group_name_H-M_alt 'P 1 21/c 1'
_symmetry_cell_setting monoclinic
_symmetry_space_group_name_H-M 'P 1 21/c 1'
_atom_sites_solution_hydrogens geom
_atom_sites_solution_primary direct
_atom_sites_solution_secondary difmap
_cell_angle_alpha 90.00
_cell_angle_beta 115.352(7)
_cell_angle_gamma 90.00
_cell_formula_units_Z 2
_cell_length_a 12.7080(10)
_cell_length_b 4.6341(4)
_cell_length_c 11.5960(10)
_cell_measurement_reflns_used 4999
_cell_measurement_temperature 100(2)
_cell_measurement_theta_max 33
_cell_measurement_theta_min 5
_cell_volume 617.12(10)
_computing_cell_refinement XDS
_computing_data_collection XDS
_computing_data_reduction XDS
_computing_structure_refinement 'SHELXL-97 (Sheldrick, 1997)'
_computing_structure_solution 'SHELXS-97 (Sheldrick, 1990)'
_diffrn_ambient_temperature 100(2)
_diffrn_measured_fraction_theta_full 0.871
_diffrn_measured_fraction_theta_max 0.755
_diffrn_measurement_device_type MAR225
_diffrn_measurement_method CCD
_diffrn_radiation_monochromator Si(111)
_diffrn_radiation_source 'BL 14.2 PSF, BESSY, Berlin, Germany'
_diffrn_radiation_type synchrotron
_diffrn_radiation_wavelength 0.85507
_diffrn_reflns_av_R_equivalents 0.0639
_diffrn_reflns_av_sigmaI/netI 0.0421
_diffrn_reflns_limit_h_max 16
_diffrn_reflns_limit_h_min -16
_diffrn_reflns_limit_k_max 4
_diffrn_reflns_limit_k_min -5
_diffrn_reflns_limit_l_max 14
_diffrn_reflns_limit_l_min -14
_diffrn_reflns_number 7911
_diffrn_reflns_theta_full 30.55
_diffrn_reflns_theta_max 36.45
_diffrn_reflns_theta_min 5.79
_exptl_absorpt_coefficient_mu 0.161
_exptl_absorpt_correction_type none
_exptl_crystal_colour black
_exptl_crystal_density_diffrn 1.799
_exptl_crystal_density_method 'not measured'
_exptl_crystal_description needle
_exptl_crystal_F_000 336
_exptl_crystal_size_max 0.03
_exptl_crystal_size_mid 0.01
_exptl_crystal_size_min 0.01
_refine_diff_density_max 0.386
_refine_diff_density_min -0.261
_refine_diff_density_rms 0.071
_refine_ls_extinction_method none
_refine_ls_goodness_of_fit_ref 1.156
_refine_ls_hydrogen_treatment mixed
_refine_ls_matrix_type full
_refine_ls_number_parameters 113
_refine_ls_number_reflns 1315
_refine_ls_number_restraints 0
_refine_ls_restrained_S_all 1.156
_refine_ls_R_factor_all 0.0732
_refine_ls_R_factor_gt 0.0643
_refine_ls_shift/su_max 0.020
_refine_ls_shift/su_mean 0.001
_refine_ls_structure_factor_coef Fsqd
_refine_ls_weighting_details 'calc w=1/[\s^2^(Fo^2^)+(0.0500P)^2^+1.0000P] where P=(Fo^2^+2Fc^2^)/3'
_refine_ls_weighting_scheme calc
_refine_ls_wR_factor_gt 0.1507
_refine_ls_wR_factor_ref 0.1543
_reflns_number_gt 1162
_reflns_number_total 1315
_reflns_threshold_expression >2sigma(I)
_cod_data_source_file 1000005.cif
_cod_data_source_block PCOD1000005
_cod_depositor_comments
;
The following automatic conversions were performed:

data item '_symmetry_cell_setting' value 'Monoclinic' was changed to
'monoclinic' in accordance with the built-in table derived from the
CIF Core dictionary named 'cif_core.dic' version 2.4.5 last updated
on 2014-11-21.

Automatic conversion script
Id: cif_fix_values 6909 2019-04-08 15:41:33Z antanas 
;
_cod_original_cell_volume 617.12(9)
_cod_original_sg_symbol_H-M P2(1)/c
_cod_database_code 7233837

loop_
_symmetry_equiv_pos_as_xyz
'x, y, z'
'-x, y+1/2, -z+1/2'
'-x, -y, -z'
'x, -y-1/2, z-1/2'

loop_
_atom_site_label
_atom_site_type_symbol
_atom_site_fract_x
_atom_site_fract_y
_atom_site_fract_z
_atom_site_U_iso_or_equiv
_atom_site_adp_type
_atom_site_occupancy
_atom_site_symmetry_multiplicity
_atom_site_calc_flag
_atom_site_refinement_flags
_atom_site_disorder_assembly
_atom_site_disorder_group
F1 F 0.08388(13) 1.4438(4) 0.27299(15) 0.0281(5) Uani 1 1 d . . .
F2 F 0.05088(13) 1.2598(4) 0.47191(15) 0.0297(5) Uani 1 1 d . . .
O1 O 0.40835(15) 0.4611(4) 0.66413(15) 0.0201(4) Uani 1 1 d . . .
N1 N 0.40460(18) 0.7762(5) 0.38760(18) 0.0193(5) Uani 1 1 d . . .
H1 H 0.435(3) 0.804(8) 0.334(3) 0.026(8) Uiso 1 1 d . . .
C1 C 0.4533(2) 0.5866(6) 0.4879(2) 0.0187(5) Uani 1 1 d . . .
C2 C 0.38676(19) 0.6042(6) 0.5663(2) 0.0174(5) Uani 1 1 d . . .
C3 C 0.2965(2) 0.8183(6) 0.5022(2) 0.0184(5) Uani 1 1 d . . .
C4 C 0.2065(2) 0.9264(6) 0.5295(2) 0.0218(6) Uani 1 1 d . . .
H4 H 0.1942 0.8566 0.5997 0.026 Uiso 1 1 calc R . .
C5 C 0.1373(2) 1.1367(6) 0.4506(2) 0.0220(6) Uani 1 1 d . . .
C6 C 0.1542(2) 1.2364(6) 0.3452(2) 0.0229(6) Uani 1 1 d . . .
C7 C 0.2404(2) 1.1281(6) 0.3149(2) 0.0220(6) Uani 1 1 d . . .
H7 H 0.2502 1.1936 0.2424 0.026 Uiso 1 1 calc R . .
C8 C 0.3119(2) 0.9190(6) 0.3959(2) 0.0191(5) Uani 1 1 d . . .

loop_
_atom_site_aniso_label
_atom_site_aniso_U_11
_atom_site_aniso_U_22
_atom_site_aniso_U_33
_atom_site_aniso_U_23
_atom_site_aniso_U_13
_atom_site_aniso_U_12
F1 0.0263(8) 0.0249(11) 0.0309(8) 0.0048(6) 0.0103(6) 0.0074(6)
F2 0.0268(8) 0.0292(11) 0.0392(9) -0.0020(7) 0.0200(7) 0.0056(6)
O1 0.0258(9) 0.0206(11) 0.0181(8) 0.0010(6) 0.0134(7) 0.0014(7)
N1 0.0225(10) 0.0230(13) 0.0170(9) 0.0027(7) 0.0128(8) 0.0041(8)
C1 0.0214(11) 0.0220(15) 0.0156(10) -0.0001(8) 0.0107(8) -0.0015(9)
C2 0.0205(11) 0.0181(15) 0.0173(10) -0.0029(8) 0.0116(8) -0.0010(8)
C3 0.0224(11) 0.0181(15) 0.0186(10) -0.0023(9) 0.0125(8) -0.0006(9)
C4 0.0227(11) 0.0244(16) 0.0227(11) -0.0033(9) 0.0139(9) -0.0016(9)
C5 0.0190(11) 0.0213(16) 0.0285(12) -0.0046(9) 0.0129(9) 0.0000(9)
C6 0.0224(11) 0.0191(16) 0.0242(11) -0.0012(9) 0.0071(9) 0.0015(9)
C7 0.0240(11) 0.0236(16) 0.0194(10) 0.0002(9) 0.0103(9) -0.0003(9)
C8 0.0203(11) 0.0196(15) 0.0198(11) -0.0030(8) 0.0109(9) -0.0026(9)

loop_
_atom_type_symbol
_atom_type_description
_atom_type_scat_dispersion_real
_atom_type_scat_dispersion_imag
_atom_type_scat_source
C C 0.0033 0.0016 'International Tables Vol C Tables 4.2.6.8 and 6.1.1.4'
H H 0.0000 0.0000 'International Tables Vol C Tables 4.2.6.8 and 6.1.1.4'
N N 0.0061 0.0033 'International Tables Vol C Tables 4.2.6.8 and 6.1.1.4'
O O 0.0106 0.0060 'International Tables Vol C Tables 4.2.6.8 and 6.1.1.4'
F F 0.0171 0.0103 'International Tables Vol C Tables 4.2.6.8 and 6.1.1.4'

loop_
_geom_angle_atom_site_label_1
_geom_angle_atom_site_label_2
_geom_angle_atom_site_label_3
_geom_angle
_geom_angle_site_symmetry_1
_geom_angle_site_symmetry_3
C1 N1 C8 109.47(19) . .
C1 C1 N1 126.1(3) 3_666 .
C1 C1 C2 125.6(3) 3_666 .
N1 C1 C2 108.3(2) . .
O1 C2 C3 130.4(2) . .
O1 C2 C1 124.8(2) . .
C3 C2 C1 104.80(19) . .
C4 C3 C8 120.7(2) . .
C4 C3 C2 131.9(2) . .
C8 C3 C2 107.4(2) . .
C5 C4 C3 117.2(2) . .
F2 C5 C4 121.2(2) . .
F2 C5 C6 117.3(2) . .
C4 C5 C6 121.4(2) . .
F1 C6 C7 119.5(2) . .
F1 C6 C5 118.1(2) . .
C7 C6 C5 122.3(2) . .
C6 C7 C8 116.3(2) . .
C7 C8 N1 128.0(2) . .
C7 C8 C3 122.0(2) . .
N1 C8 C3 110.0(2) . .

loop_
_geom_bond_atom_site_label_1
_geom_bond_atom_site_label_2
_geom_bond_distance
_geom_bond_site_symmetry_2
F1 C6 1.335(3) .
F2 C5 1.351(3) .
O1 C2 1.240(3) .
N1 C1 1.375(3) .
N1 C8 1.390(3) .
C1 C1 1.359(5) 3_666
C1 C2 1.485(3) .
C2 C3 1.457(3) .
C3 C4 1.404(3) .
C3 C8 1.407(3) .
C4 C5 1.368(4) .
C5 C6 1.406(4) .
C6 C7 1.381(4) .
C7 C8 1.384(4) .
